data_7027521
loop_
_publ_author_name
'Lee, Chien-Ming'
'Lin, Ging-Yi'
'Hsieh, Chung-Hung'
'Hu, Ching-Han'
'Lee, Gene-Hsiang'
'Peng, Shie-Ming'
'Liaw, Wen-Feng'

_publ_section_title
;
 A five-coordinate, sixteen-electron manganese(I) complex
 [Mn(CO)3(S,S--C6H4)]&#x2212; stabilized by S,S \p-donation from chelating
 [S,S--C6H4]2&#x2212;
;
_journal_issue 14
_journal_name_full 'Journal of the Chemical Society, Dalton Transactions'
_journal_page_first 2393
_journal_paper_doi 10.1039/a903538i
_journal_year 1999
_chemical_formula_moiety 'C45 H34 N O3 P2 S2 Mn '
_chemical_formula_sum 'C45 H34 Mn N O3 P2 S2'
_chemical_formula_weight 817.77
_chemical_name_systematic ?
_space_group_IT_number 2
_symmetry_cell_setting triclinic
_symmetry_space_group_name_Hall '-P 1'
_symmetry_space_group_name_H-M 'P -1'
_cell_angle_alpha 88.618(15)
_cell_angle_beta 80.504(23)
_cell_angle_gamma 89.759(20)
_cell_formula_units_Z 2
_cell_length_a 10.030(3)
_cell_length_b 14.2591(20)
_cell_length_c 14.396(3)
_cell_measurement_reflns_used 25
_cell_measurement_temperature 293
_cell_measurement_theta_max 14.41
_cell_measurement_theta_min 9.50
_cell_volume 2030.1(8)
_computing_cell_refinement CAD4-express
_computing_data_collection CAD4-express
_computing_data_reduction 'NRCVAX DATRD2'
_computing_molecular_graphics 'NRCVAX ORTEP'
_computing_publication_material 'NRCVAX TABLES'
_computing_structure_refinement 'NRCVAX LSTSQ'
_computing_structure_solution 'NRCVAX SOLVER'
_diffrn_ambient_temperature 295
_diffrn_measurement_device 'Nonius CAD-4    '
_diffrn_measurement_method 'Theta/2theta scan b/P/b '
_diffrn_radiation_monochromator graphite
_diffrn_radiation_source 'xray tube'
_diffrn_radiation_type 'Molybdenum K\a'
_diffrn_radiation_wavelength 0.71073
_diffrn_reflns_av_R_equivalents 0.019
_diffrn_reflns_limit_h_max 11
_diffrn_reflns_limit_h_min -11
_diffrn_reflns_limit_k_max 16
_diffrn_reflns_limit_k_min 0
_diffrn_reflns_limit_l_max 17
_diffrn_reflns_limit_l_min -17
_diffrn_reflns_number 7128
_diffrn_reflns_theta_max 24.92
_diffrn_reflns_theta_min 0.00
_diffrn_standards_decay_% 0.0
_diffrn_standards_interval_time 60
_diffrn_standards_number 3
_exptl_absorpt_coefficient_mu 0.53
_exptl_absorpt_correction_T_max 0.8342
_exptl_absorpt_correction_T_min 0.7915
_exptl_absorpt_correction_type empirical
_exptl_crystal_colour red
_exptl_crystal_density_diffrn 1.338
_exptl_crystal_description block
_exptl_crystal_F_000 845.65
_exptl_crystal_size_max 0.55
_exptl_crystal_size_mid 0.50
_exptl_crystal_size_min 0.45
_refine_diff_density_max 0.25
_refine_diff_density_min -0.24
_refine_ls_extinction_coef 1234(128)
_refine_ls_extinction_method Larson
_refine_ls_goodness_of_fit_obs 1.56
_refine_ls_matrix_type atomblock
_refine_ls_number_parameters 488
_refine_ls_number_reflns 4475
_refine_ls_R_factor_all 0.076
_refine_ls_R_factor_obs 0.036
_refine_ls_shift/esd_max 0.004
_refine_ls_structure_factor_coef F
_refine_ls_weighting_details 'w = 1/(\s^2^(F)+0.0001F^2^)'
_refine_ls_weighting_scheme calc
_refine_ls_wR_factor_all 0.037
_refine_ls_wR_factor_obs 0.034
_reflns_number_observed 4475
_reflns_number_total 7112
_reflns_observed_criterion 'Inet > 2.0\s(Inet)'
_cod_data_source_file 903538Isup1.cif
_cod_data_source_block ic5802
_cod_depositor_comments
;
The following automatic conversions were performed:

'_symmetry_cell_setting' value 'Triclinic' changed to 'triclinic'
according to /home/saulius/struct/CIF-dictionaries/cif_core.dic
dictionary named 'cif_core.dic' version 2.4.2 from 2011-04-26.

Automatic conversion script
Id: cif_fix_values 1891 2012-01-12 08:04:46Z andrius 

The following automatic conversions were performed:

'_refine_ls_weighting_scheme' value '1/(\s^2^(F)+0.0001F^2^)' was
changed to 'calc'. New tag '_refine_ls_weighting_details' was
created. The value of the new tag was set to 'w =
1/(\s^2^(F)+0.0001F^2^)'.

Automatic conversion script
Id: cif_fix_values 3143 2015-03-26 13:38:13Z robertas 
;
_cod_original_formula_sum 'C45 H34 N O3 P2 S2 Mn '
_cod_database_code 7027521

loop_
_symmetry_equiv_pos_as_xyz
x,y,z
-x,-y,-z

loop_
_atom_site_aniso_label
_atom_site_aniso_U_11
_atom_site_aniso_U_22
_atom_site_aniso_U_33
_atom_site_aniso_U_12
_atom_site_aniso_U_13
_atom_site_aniso_U_23
_atom_site_aniso_type_symbol
Mn 0.0681(3) 0.0493(3) 0.0527(3) -0.00151(24) -0.0105(3) -0.00176(24) Mn
S1 0.0744(6) 0.0576(5) 0.0512(5) -0.0058(4) -0.0042(4) -0.0048(4) S
S2 0.1167(8) 0.0585(6) 0.0499(6) 0.0091(5) -0.0114(5) -0.0060(4) S
C1 0.086(3) 0.078(3) 0.0568(23) -0.0080(20) -0.0208(20) 0.0023(19) C
C2 0.0698(23) 0.0528(21) 0.0703(24) -0.0014(17) -0.0121(19) -0.0026(18) C
C3 0.097(3) 0.0511(22) 0.075(3) -0.0028(19) -0.0129(22) -0.0011(19) C
C4 0.0489(19) 0.0524(20) 0.0624(22) -0.0064(15) -0.0158(16) 0.0054(16) C
C5 0.079(3) 0.0697(25) 0.078(3) -0.0060(20) -0.0093(21) 0.0151(20) C
C6 0.082(3) 0.0591(24) 0.117(3) -0.0033(20) -0.0277(24) 0.0257(23) C
C7 0.0683(24) 0.0520(22) 0.125(3) 0.0039(18) -0.0394(23) -0.0094(22) C
C8 0.0648(22) 0.0581(22) 0.085(3) 0.0062(17) -0.0283(19) -0.0089(19) C
C9 0.0507(19) 0.0472(19) 0.0687(22) 0.0018(15) -0.0235(16) -0.0049(16) C
O1 0.0901(20) 0.157(3) 0.1003(22) -0.0455(19) -0.0249(17) 0.0125(20) O
O2 0.1068(20) 0.0813(18) 0.0752(17) 0.0088(15) -0.0296(15) 0.0153(14) O
O3 0.156(3) 0.0632(17) 0.1108(23) 0.0151(17) -0.0091(20) -0.0268(16) O
P1 0.0428(4) 0.0429(5) 0.0419(5) 0.0014(4) -0.0047(4) -0.0015(4) P
P2 0.0413(4) 0.0436(5) 0.0452(5) 0.0018(4) -0.0056(4) -0.0010(4) P
N 0.0472(15) 0.0415(14) 0.0576(17) -0.0027(11) -0.0118(12) 0.0006(12) N
C10 0.0420(17) 0.0432(18) 0.0535(20) 0.0023(14) -0.0016(14) 0.0048(15) C
C11 0.0518(19) 0.0617(22) 0.0650(23) 0.0038(16) -0.0019(17) 0.0055(18) C
C12 0.0648(23) 0.074(3) 0.089(3) 0.0134(19) -0.0093(21) 0.0204(21) C
C13 0.0655(24) 0.067(3) 0.122(3) 0.0217(20) 0.0016(23) 0.0020(23) C
C14 0.082(3) 0.081(3) 0.086(3) 0.0192(22) 0.0154(22) -0.0150(22) C
C15 0.0616(22) 0.0671(23) 0.0593(22) 0.0130(17) 0.0042(17) -0.0034(18) C
C16 0.0368(16) 0.0565(19) 0.0419(18) 0.0057(14) -0.0083(13) -0.0015(15) C
C17 0.0485(19) 0.0730(23) 0.0585(22) 0.0033(17) -0.0079(16) -0.0146(18) C
C18 0.0603(22) 0.113(3) 0.0564(23) 0.0059(21) -0.0095(18) -0.0341(21) C
C19 0.0550(21) 0.128(3) 0.0416(20) 0.0094(21) -0.0018(17) -0.0018(21) C
C20 0.0532(21) 0.091(3) 0.0552(22) 0.0036(18) -0.0008(17) 0.0141(19) C
C21 0.0581(20) 0.0628(22) 0.0470(20) -0.0015(16) -0.0018(16) -0.0001(16) C
C22 0.0429(17) 0.0502(18) 0.0364(17) 0.0029(14) -0.0019(13) -0.0078(14) C
C23 0.0566(20) 0.0521(20) 0.0608(22) 0.0075(16) -0.0150(16) -0.0068(16) C
C24 0.0732(24) 0.080(3) 0.0625(23) 0.0149(19) -0.0273(19) -0.0021(19) C
C25 0.0658(23) 0.112(3) 0.0567(23) -0.0033(21) -0.0219(19) -0.0110(21) C
C26 0.082(3) 0.091(3) 0.0656(25) -0.0303(22) -0.0160(20) -0.0151(21) C
C27 0.0735(23) 0.0628(22) 0.0512(21) -0.0135(18) -0.0127(18) 0.0012(17) C
C28 0.0414(17) 0.0426(17) 0.0434(18) -0.0005(13) -0.0032(14) 0.0009(14) C
C29 0.0483(18) 0.0531(20) 0.0611(21) 0.0041(15) -0.0093(16) -0.0075(16) C
C30 0.0643(22) 0.0569(21) 0.0699(24) -0.0065(17) -0.0132(18) -0.0127(18) C
C31 0.0735(24) 0.0501(20) 0.0687(24) 0.0085(17) 0.0029(19) -0.0128(17) C
C32 0.0527(20) 0.0578(21) 0.0687(23) 0.0133(16) 0.0020(17) -0.0045(18) C
C33 0.0463(18) 0.0480(19) 0.0572(21) 0.0015(14) -0.0058(15) -0.0025(16) C
C34 0.0502(18) 0.0464(18) 0.0459(19) 0.0031(14) -0.0048(15) 0.0027(15) C
C35 0.0528(21) 0.095(3) 0.0514(21) -0.0074(19) -0.0038(17) 0.0040(19) C
C36 0.0562(22) 0.092(3) 0.0691(25) -0.0010(19) 0.0051(18) 0.0189(21) C
C37 0.099(3) 0.091(3) 0.0580(24) 0.0049(23) 0.0198(21) 0.0097(21) C
C38 0.154(4) 0.117(4) 0.0478(24) -0.044(3) 0.002(3) -0.0151(23) C
C39 0.096(3) 0.085(3) 0.0532(23) -0.0285(22) 0.0015(20) -0.0068(20) C
C40 0.0386(16) 0.0463(18) 0.0488(19) 0.0018(14) -0.0051(14) 0.0005(15) C
C41 0.0500(19) 0.0613(21) 0.0535(20) 0.0094(16) -0.0071(16) -0.0023(16) C
C42 0.0735(24) 0.083(3) 0.0551(22) 0.0100(20) -0.0170(19) 0.0109(19) C
C43 0.0661(24) 0.078(3) 0.090(3) 0.0153(19) -0.0295(21) 0.0224(21) C
C44 0.0525(21) 0.0698(24) 0.087(3) 0.0197(18) -0.0015(19) 0.0062(20) C
C45 0.0458(19) 0.0585(21) 0.0582(21) 0.0076(15) -0.0011(16) 0.0039(17) C

loop_
_atom_site_label
_atom_site_fract_x
_atom_site_fract_y
_atom_site_fract_z
_atom_site_U_iso_or_equiv
_atom_site_thermal_displace_type
_atom_site_type_symbol
Mn 0.67523(5) 0.73830(3) 0.25117(3) 0.0566(3) Uani Mn
S1 0.74019(9) 0.82719(6) 0.12391(6) 0.0617(5) Uani S
S2 0.63854(11) 0.87082(6) 0.33303(6) 0.0753(7) Uani S
C1 0.5097(4) 0.69501(24) 0.27039(23) 0.0729(23) Uani C
C2 0.7134(3) 0.68040(21) 0.35460(23) 0.0642(22) Uani C
C3 0.7327(4) 0.64191(22) 0.18020(24) 0.075(3) Uani C
C4 0.7192(3) 0.94289(20) 0.15780(21) 0.0539(19) Uani C
C5 0.7480(4) 1.01744(24) 0.09272(25) 0.0762(24) Uani C
C6 0.7307(4) 1.10824(24) 0.1209(3) 0.085(3) Uani C
C7 0.6847(3) 1.12725(22) 0.2138(3) 0.079(3) Uani C
C8 0.6559(3) 1.05580(22) 0.27870(24) 0.0673(22) Uani C
C9 0.6728(3) 0.96250(20) 0.25188(22) 0.0539(20) Uani C
O1 0.3997(3) 0.66748(21) 0.28055(19) 0.1150(23) Uani O
O2 0.7434(3) 0.64344(16) 0.42036(16) 0.0864(17) Uani O
O3 0.7682(3) 0.57869(16) 0.13322(19) 0.1110(23) Uani O
P1 0.65189(8) 0.68026(5) 0.73026(5) 0.0428(4) Uani P
P2 0.86213(7) 0.82761(5) 0.71889(5) 0.0435(4) Uani P
N 0.72409(22) 0.77808(15) 0.71062(16) 0.0484(15) Uani N
C10 0.7613(3) 0.57904(19) 0.72212(20) 0.0471(17) Uani C
C11 0.7992(3) 0.53982(21) 0.80267(22) 0.0605(20) Uani C
C12 0.8874(3) 0.46389(24) 0.7959(3) 0.0768(23) Uani C
C13 0.9371(3) 0.42926(24) 0.7097(3) 0.087(3) Uani C
C14 0.9013(4) 0.46796(25) 0.6295(3) 0.086(3) Uani C
C15 0.8137(3) 0.54340(22) 0.63479(22) 0.0642(20) Uani C
C16 0.5525(3) 0.67317(19) 0.84685(19) 0.0449(18) Uani C
C17 0.5552(3) 0.74599(22) 0.90729(22) 0.0599(20) Uani C
C18 0.4843(3) 0.7387(3) 0.99895(23) 0.0762(25) Uani C
C19 0.4110(3) 0.6593(3) 1.02810(22) 0.075(3) Uani C
C20 0.4060(3) 0.58757(24) 0.96763(22) 0.0678(22) Uani C
C21 0.4768(3) 0.59365(21) 0.87699(21) 0.0568(19) Uani C
C22 0.5406(3) 0.66876(19) 0.64515(18) 0.0436(17) Uani C
C23 0.5136(3) 0.74666(20) 0.59247(22) 0.0558(19) Uani C
C24 0.4230(3) 0.74088(24) 0.53026(23) 0.0703(22) Uani C
C25 0.3589(3) 0.6597(3) 0.52085(23) 0.077(3) Uani C
C26 0.3851(4) 0.58147(25) 0.57189(24) 0.0791(24) Uani C
C27 0.4767(3) 0.58495(22) 0.63427(21) 0.0622(21) Uani C
C28 0.8277(3) 0.93964(18) 0.77182(19) 0.0429(16) Uani C
C29 0.9283(3) 0.98918(20) 0.80501(21) 0.0540(18) Uani C
C30 0.9041(3) 1.07822(21) 0.83833(23) 0.0632(21) Uani C
C31 0.7781(3) 1.11769(21) 0.84012(23) 0.0656(21) Uani C
C32 0.6768(3) 1.06884(21) 0.80981(23) 0.0611(19) Uani C
C33 0.7007(3) 0.97976(20) 0.77538(21) 0.0508(18) Uani C
C34 0.9598(3) 0.84755(19) 0.60364(20) 0.0479(17) Uani C
C35 1.0759(3) 0.90109(24) 0.59186(22) 0.0671(22) Uani C
C36 1.1512(3) 0.91568(25) 0.50325(24) 0.0746(22) Uani C
C37 1.1103(4) 0.8771(3) 0.42767(24) 0.087(3) Uani C
C38 0.9944(5) 0.8259(3) 0.43801(25) 0.108(3) Uani C
C39 0.9184(4) 0.81070(25) 0.52674(23) 0.0794(25) Uani C
C40 0.9641(3) 0.76164(19) 0.78826(19) 0.0448(17) Uani C
C41 0.9309(3) 0.76207(21) 0.88610(21) 0.0551(19) Uani C
C42 0.9962(3) 0.70221(24) 0.94038(22) 0.0701(22) Uani C
C43 1.0939(3) 0.64227(24) 0.8979(3) 0.0764(23) Uani C
C44 1.1288(3) 0.64287(23) 0.80152(25) 0.0709(22) Uani C
C45 1.0644(3) 0.70192(21) 0.74633(21) 0.0551(18) Uani C
H5 0.782 1.004 0.026 0.0877 Uiso H
H6 0.749 1.160 0.074 0.0957 Uiso H
H7 0.674 1.192 0.232 0.0932 Uiso H
H8 0.624 1.070 0.345 0.0830 Uiso H
H11 0.763 0.565 0.864 0.0724 Uiso H
H12 0.913 0.436 0.853 0.0884 Uiso H
H13 0.998 0.375 0.706 0.0940 Uiso H
H14 0.938 0.442 0.569 0.0929 Uiso H
H15 0.789 0.572 0.578 0.0746 Uiso H
H17 0.606 0.803 0.886 0.0738 Uiso H
H18 0.487 0.789 1.043 0.0868 Uiso H
H19 0.362 0.654 1.092 0.0846 Uiso H
H20 0.351 0.531 0.988 0.0788 Uiso H
H21 0.475 0.542 0.834 0.0672 Uiso H
H23 0.560 0.806 0.599 0.0683 Uiso H
H24 0.405 0.796 0.493 0.0829 Uiso H
H25 0.293 0.656 0.478 0.0875 Uiso H
H26 0.341 0.522 0.563 0.0895 Uiso H
H27 0.495 0.529 0.671 0.0746 Uiso H
H29 1.017 0.961 0.804 0.0658 Uiso H
H30 0.975 1.113 0.861 0.0740 Uiso H
H31 0.761 1.181 0.863 0.0745 Uiso H
H32 0.588 1.097 0.814 0.0704 Uiso H
H33 0.629 0.945 0.752 0.0632 Uiso H
H35 1.104 0.930 0.646 0.0764 Uiso H
H36 1.233 0.954 0.495 0.0841 Uiso H
H37 1.166 0.886 0.366 0.0947 Uiso H
H38 0.964 0.801 0.382 0.1144 Uiso H
H39 0.835 0.773 0.534 0.0885 Uiso H
H41 0.861 0.804 0.916 0.0668 Uiso H
H42 0.974 0.703 1.009 0.0829 Uiso H
H43 1.137 0.599 0.937 0.0871 Uiso H
H44 1.199 0.601 0.773 0.0813 Uiso H
H45 1.089 0.701 0.678 0.0669 Uiso H

loop_
_atom_type_symbol
_atom_type_scat_dispersion_real
_atom_type_scat_dispersion_imag
_atom_type_scat_source
C 0.002 0.002 'International Tables Vol. IV Table 2.2B'
H 0.000 0.000 'International Tables Vol. IV Table 2.2B'
N 0.004 0.003 'International Tables Vol. IV Table 2.2B'
O 0.008 0.006 'International Tables Vol. IV Table 2.2B'
P 0.090 0.095 'International Tables Vol. IV Table 2.2B'
S 0.110 0.124 'International Tables Vol. IV Table 2.2B'
Mn 0.295 0.729 'International Tables Vol. IV Table 2.2B'

loop_
_geom_angle_atom_site_label_1
_geom_angle_atom_site_label_2
_geom_angle_atom_site_label_3
_geom_angle
S1 Mn S2 87.81(4)
S1 Mn C1 117.96(11)
S1 Mn C2 149.67(11)
S1 Mn C3 86.34(11)
S2 Mn C1 98.57(12)
S2 Mn C2 88.76(10)
S2 Mn C3 170.02(12)
C1 Mn C2 92.35(15)
C1 Mn C3 91.31(16)
C2 Mn C3 92.21(15)
Mn S1 C4 107.01(11)
Mn S2 C9 106.28(11)
Mn C1 O1 178.0(3)
Mn C2 O2 177.4(3)
Mn C3 O3 178.8(3)
S1 C4 C5 121.53(25)
S1 C4 C9 119.52(22)
C5 C4 C9 119.0(3)
C4 C5 C6 120.6(3)
C5 C6 C7 120.2(3)
C6 C7 C8 120.3(3)
C7 C8 C9 120.6(3)
S2 C9 C4 119.28(22)
S2 C9 C8 121.47(25)
C4 C9 C8 119.2(3)
N P1 C10 115.99(13)
N P1 C16 111.47(13)
N P1 C22 107.11(13)
C10 P1 C16 105.56(13)
C10 P1 C22 107.88(13)
C16 P1 C22 108.62(12)
N P2 C28 109.24(12)
N P2 C34 110.11(13)
N P2 C40 113.54(12)
C28 P2 C34 107.74(13)
C28 P2 C40 108.00(13)
C34 P2 C40 108.03(13)
P1 N P2 140.37(15)
P1 C10 C11 119.99(22)
P1 C10 C15 120.22(22)
C11 C10 C15 119.7(3)
C10 C11 C12 119.9(3)
C11 C12 C13 119.6(3)
C12 C13 C14 121.0(3)
C13 C14 C15 120.2(3)
C10 C15 C14 119.5(3)
P1 C16 C17 119.68(22)
P1 C16 C21 120.61(21)
C17 C16 C21 119.7(3)
C16 C17 C18 119.8(3)
C17 C18 C19 119.9(3)
C18 C19 C20 120.4(3)
C19 C20 C21 120.2(3)
C16 C21 C20 120.0(3)
P1 C22 C23 119.10(21)
P1 C22 C27 121.60(22)
C23 C22 C27 119.2(3)
C22 C23 C24 120.2(3)
C23 C24 C25 120.6(3)
C24 C25 C26 120.1(3)
C25 C26 C27 120.6(3)
C22 C27 C26 119.3(3)
P2 C28 C29 120.97(21)
P2 C28 C33 119.67(21)
C29 C28 C33 119.28(25)
C28 C29 C30 120.6(3)
C29 C30 C31 119.5(3)
C30 C31 C32 120.7(3)
C31 C32 C33 120.2(3)
C28 C33 C32 119.8(3)
P2 C34 C35 120.67(23)
P2 C34 C39 120.01(23)
C35 C34 C39 119.3(3)
C34 C35 C36 120.5(3)
C35 C36 C37 119.6(3)
C36 C37 C38 120.6(3)
C37 C38 C39 120.2(3)
C34 C39 C38 119.8(3)
P2 C40 C41 119.04(20)
P2 C40 C45 120.94(22)
C41 C40 C45 119.6(3)
C40 C41 C42 120.0(3)
C41 C42 C43 119.9(3)
C42 C43 C44 120.3(3)
C43 C44 C45 120.5(3)
C40 C45 C44 119.7(3)

loop_
_geom_bond_atom_site_label_1
_geom_bond_atom_site_label_2
_geom_bond_distance
Mn S1 2.2110(11)
Mn S2 2.2480(11)
Mn C1 1.750(4)
Mn C2 1.781(3)
Mn C3 1.770(3)
S1 C4 1.734(3)
S2 C9 1.729(3)
C1 O1 1.157(4)
C2 O2 1.154(4)
C3 O3 1.159(4)
C4 C5 1.399(4)
C4 C9 1.392(4)
C5 C6 1.368(5)
C6 C7 1.375(6)
C7 C8 1.364(5)
C8 C9 1.396(4)
P1 N 1.5723(23)
P1 C10 1.804(3)
P1 C16 1.806(3)
P1 C22 1.799(3)
P2 N 1.5800(23)
P2 C28 1.794(3)
P2 C34 1.799(3)
P2 C40 1.793(3)
C10 C11 1.384(4)
C10 C15 1.388(4)
C11 C12 1.390(4)
C12 C13 1.363(5)
C13 C14 1.368(6)
C14 C15 1.381(5)
C16 C17 1.374(4)
C16 C21 1.388(4)
C17 C18 1.394(5)
C18 C19 1.371(5)
C19 C20 1.366(5)
C20 C21 1.380(4)
C22 C23 1.381(4)
C22 C27 1.383(4)
C23 C24 1.381(4)
C24 C25 1.347(5)
C25 C26 1.369(5)
C26 C27 1.388(5)
C28 C29 1.388(4)
C28 C33 1.388(4)
C29 C30 1.375(4)
C30 C31 1.377(5)
C31 C32 1.369(5)
C32 C33 1.380(4)
C34 C35 1.380(4)
C34 C39 1.362(4)
C35 C36 1.383(4)
C36 C37 1.354(5)
C37 C38 1.361(6)
C38 C39 1.388(5)
C40 C41 1.393(4)
C40 C45 1.385(4)
C41 C42 1.378(4)
C42 C43 1.373(5)
C43 C44 1.374(5)
C44 C45 1.375(4)
